data_2212653
loop_
_publ_author_name
'Ren, Zhi-Gang'
'Lang, Jian-Ping'

_publ_section_title
;Bis[1,2(\h^5^)-pentamethylcyclopentadienyl]dipyridine-3\k<i>N</i>,4\k<i>N</i>-tetra-\m~3~-sulfido-<i>tetrahedro</i>-dimolybdenum(V)dicopper(I)
 bis(perchlorate)
;
_journal_coeditor_code NG2220
_journal_issue 3
_journal_name_full 'Acta Crystallographica Section E'
_journal_page_first m837
_journal_page_last m839
_journal_paper_doi 10.1107/S1600536807007696
_journal_volume 63
_journal_year 2007
_chemical_formula_iupac '[Cu2 Mo2 (C10 H15)2 S4 (C5 H5 N)2] (Cl O4)2'
_chemical_formula_moiety 'C30 H40 Cu2 Mo2 N2 S4 2+ , 2Cl O4 -'
_chemical_formula_sum 'C30 H40 Cl2 Cu2 Mo2 N2 O8 S4'
_chemical_formula_weight 1074.80
_chemical_name_systematic
;
Bis[1,2(\h^5^)-pentamethylcyclopentadienyl]dipyridine-3\kN,4\kN-tetra-\m~3~-
sulfido-tetrahedro-dimolybdenum(V)dicopper(I) bis(perchlorate)
;
_space_group_IT_number 14
_symmetry_cell_setting monoclinic
_symmetry_space_group_name_Hall '-P 2ybc'
_symmetry_space_group_name_H-M 'P 1 21/c 1'
_atom_sites_solution_hydrogens geom
_atom_sites_solution_primary direct
_atom_sites_solution_secondary difmap
_audit_creation_method SHELXL97
_cell_angle_alpha 90.00
_cell_angle_beta 107.27(3)
_cell_angle_gamma 90.00
_cell_formula_units_Z 4
_cell_length_a 11.217(2)
_cell_length_b 22.171(4)
_cell_length_c 16.594(3)
_cell_measurement_reflns_used 14841
_cell_measurement_temperature 193(2)
_cell_measurement_theta_max 25.3491
_cell_measurement_theta_min 3.0402
_cell_volume 3940.7(14)
_computing_cell_refinement CrystalClear
_computing_data_collection 'CrystalClear (Rigaku, 2001)'
_computing_data_reduction 'CrystalStructure (Rigaku/MSC, 2004)'
_computing_molecular_graphics 'Please provide details'
_computing_publication_material SHELXL97
_computing_structure_refinement 'SHELXL97 (Sheldrick, 1997)'
_computing_structure_solution 'SHELXS97 (Sheldrick, 1997)'
_diffrn_ambient_temperature 193(2)
_diffrn_measured_fraction_theta_full 0.998
_diffrn_measured_fraction_theta_max 0.998
_diffrn_measurement_device_type 'Rigaku Mercury CCD area-detector'
_diffrn_measurement_method \w
_diffrn_radiation_monochromator graphite
_diffrn_radiation_source 'fine-focus sealed tube'
_diffrn_radiation_type MoK\a
_diffrn_radiation_wavelength 0.71073
_diffrn_reflns_av_R_equivalents 0.0328
_diffrn_reflns_av_sigmaI/netI 0.0272
_diffrn_reflns_limit_h_max 13
_diffrn_reflns_limit_h_min -13
_diffrn_reflns_limit_k_max 26
_diffrn_reflns_limit_k_min -26
_diffrn_reflns_limit_l_max 19
_diffrn_reflns_limit_l_min -18
_diffrn_reflns_number 38154
_diffrn_reflns_theta_full 25.35
_diffrn_reflns_theta_max 25.35
_diffrn_reflns_theta_min 3.04
_diffrn_standards_decay_% 0
_diffrn_standards_interval_count 0
_diffrn_standards_interval_time 0
_diffrn_standards_number 0
_exptl_absorpt_coefficient_mu 2.082
_exptl_absorpt_correction_T_max 0.6136
_exptl_absorpt_correction_T_min 0.5050
_exptl_absorpt_correction_type multi-scan
_exptl_absorpt_process_details '(Jacobson, 1998)'
_exptl_crystal_colour dark-brown
_exptl_crystal_density_diffrn 1.812
_exptl_crystal_density_method 'not measured'
_exptl_crystal_description block
_exptl_crystal_F_000 2152
_exptl_crystal_size_max 0.38
_exptl_crystal_size_mid 0.32
_exptl_crystal_size_min 0.26
_refine_diff_density_max 0.859
_refine_diff_density_min -0.529
_refine_ls_extinction_method none
_refine_ls_goodness_of_fit_ref 1.064
_refine_ls_hydrogen_treatment constr
_refine_ls_matrix_type full
_refine_ls_number_parameters 489
_refine_ls_number_reflns 7198
_refine_ls_number_restraints 0
_refine_ls_restrained_S_all 1.064
_refine_ls_R_factor_all 0.0403
_refine_ls_R_factor_gt 0.0361
_refine_ls_shift/su_max 0.001
_refine_ls_shift/su_mean 0.000
_refine_ls_structure_factor_coef Fsqd
_refine_ls_weighting_details 'calc w = 1/[\s^2^(Fo^2^)+(0.045P)^2^+5.81P] where P=(Fo^2^+2Fc^2^)/3'
_refine_ls_weighting_scheme calc
_refine_ls_wR_factor_gt 0.0872
_refine_ls_wR_factor_ref 0.0896
_reflns_number_gt 6734
_reflns_number_total 7198
_reflns_threshold_expression I>2\s(I)
_cod_data_source_file ng2220.cif
_cod_data_source_block I
_cod_original_cell_volume 3940.8(14)
_cod_original_sg_symbol_H-M 'P 21/c'
_cod_database_code 2212653
_cod_database_fobs_code 2212653

loop_
_symmetry_equiv_pos_as_xyz
'x, y, z'
'-x, y+1/2, -z+1/2'
'-x, -y, -z'
'x, -y-1/2, z-1/2'

loop_
_atom_site_type_symbol
_atom_site_label
_atom_site_fract_x
_atom_site_fract_y
_atom_site_fract_z
_atom_site_U_iso_or_equiv
_atom_site_adp_type
_atom_site_calc_flag
_atom_site_refinement_flags
_atom_site_occupancy
_atom_site_disorder_assembly
_atom_site_disorder_group
Mo Mo1 0.09097(3) 0.181139(13) 0.061454(18) 0.02213(9) Uani d . 1 . .
Mo Mo2 0.35575(3) 0.166653(14) 0.11486(2) 0.02573(9) Uani d . 1 . .
S S1 0.20470(8) 0.09307(4) 0.06034(6) 0.0283(2) Uani d . 1 . .
S S2 0.23911(8) 0.23973(4) 0.15835(6) 0.02723(19) Uani d . 1 . .
S S3 0.06310(9) 0.22454(4) -0.06308(6) 0.0325(2) Uani d . 1 . .
S S4 0.40418(9) 0.20612(5) 0.00396(7) 0.0375(2) Uani d . 1 . .
Cu Cu1 0.22141(5) 0.14865(2) -0.04991(3) 0.03875(13) Uani d . 1 . .
Cu Cu2 0.24681(5) 0.26834(2) 0.02936(3) 0.03619(13) Uani d . 1 . .
N N1 0.2013(3) 0.11446(16) -0.1612(2) 0.0409(8) Uani d . 1 . .
N N2 0.2670(3) 0.35353(14) 0.0076(2) 0.0339(7) Uani d . 1 . .
C C1 -0.1320(3) 0.18461(17) 0.0213(2) 0.0296(8) Uani d . 1 . .
C C2 -0.0836(3) 0.22362(17) 0.0912(3) 0.0334(9) Uani d . 1 . .
C C3 -0.0207(4) 0.1872(2) 0.1612(2) 0.0395(10) Uani d . 1 . .
C C4 -0.0253(3) 0.12686(19) 0.1350(3) 0.0389(10) Uani d . 1 . .
C C5 -0.0923(3) 0.12539(17) 0.0467(3) 0.0318(8) Uani d . 1 . .
C C6 -0.2186(4) 0.2027(3) -0.0629(3) 0.0569(13) Uani d . 1 . .
H H6A -0.3052 0.1999 -0.0615 0.085 Uiso calc R 1 . .
H H6B -0.2067 0.1757 -0.1066 0.085 Uiso calc R 1 . .
H H6C -0.2005 0.2443 -0.0756 0.085 Uiso calc R 1 . .
C C7 -0.1034(5) 0.2903(2) 0.0913(4) 0.0648(15) Uani d . 1 . .
H H7A -0.1065 0.3069 0.0360 0.097 Uiso calc R 1 . .
H H7B -0.0344 0.3090 0.1349 0.097 Uiso calc R 1 . .
H H7C -0.1823 0.2988 0.1032 0.097 Uiso calc R 1 . .
C C8 0.0282(5) 0.2097(4) 0.2501(3) 0.084(2) Uani d . 1 . .
H H8A -0.0362 0.2051 0.2786 0.125 Uiso calc R 1 . .
H H8B 0.0506 0.2524 0.2495 0.125 Uiso calc R 1 . .
H H8C 0.1023 0.1864 0.2802 0.125 Uiso calc R 1 . .
C C9 0.0187(5) 0.0728(3) 0.1895(4) 0.080(2) Uani d . 1 . .
H H9A 0.0866 0.0846 0.2395 0.120 Uiso calc R 1 . .
H H9B 0.0490 0.0422 0.1577 0.120 Uiso calc R 1 . .
H H9C -0.0506 0.0562 0.2072 0.120 Uiso calc R 1 . .
C C10 -0.1274(5) 0.0695(2) -0.0063(4) 0.0655(16) Uani d . 1 . .
H H10A -0.2109 0.0563 -0.0066 0.098 Uiso calc R 1 . .
H H10B -0.0668 0.0375 0.0173 0.098 Uiso calc R 1 . .
H H10C -0.1273 0.0783 -0.0642 0.098 Uiso calc R 1 . .
C C11 0.5601(4) 0.1241(2) 0.1554(3) 0.0429(10) Uani d . 1 . .
C C12 0.5682(4) 0.1804(2) 0.1953(3) 0.0475(12) Uani d . 1 . .
C C13 0.4942(4) 0.17760(19) 0.2515(3) 0.0429(10) Uani d . 1 . .
C C14 0.4413(3) 0.11930(19) 0.2448(2) 0.0366(9) Uani d . 1 . .
C C15 0.4808(4) 0.08613(18) 0.1849(3) 0.0380(9) Uani d . 1 . .
C C16 0.6321(5) 0.1056(3) 0.0961(4) 0.0801(19) Uani d . 1 . .
H H16A 0.6454 0.1409 0.0642 0.120 Uiso calc R 1 . .
H H16B 0.5849 0.0750 0.0569 0.120 Uiso calc R 1 . .
H H16C 0.7131 0.0889 0.1285 0.120 Uiso calc R 1 . .
C C17 0.6484(5) 0.2321(3) 0.1855(5) 0.086(2) Uani d . 1 . .
H H17A 0.6123 0.2700 0.1981 0.129 Uiso calc R 1 . .
H H17B 0.6528 0.2332 0.1274 0.129 Uiso calc R 1 . .
H H17C 0.7325 0.2271 0.2245 0.129 Uiso calc R 1 . .
C C18 0.4892(5) 0.2244(3) 0.3156(4) 0.081(2) Uani d . 1 . .
H H18A 0.5530 0.2156 0.3690 0.122 Uiso calc R 1 . .
H H18B 0.4065 0.2239 0.3243 0.122 Uiso calc R 1 . .
H H18C 0.5047 0.2643 0.2953 0.122 Uiso calc R 1 . .
C C19 0.3687(4) 0.0945(3) 0.2999(3) 0.0622(15) Uani d . 1 . .
H H19A 0.3176 0.0605 0.2713 0.093 Uiso calc R 1 . .
H H19B 0.3145 0.1261 0.3110 0.093 Uiso calc R 1 . .
H H19C 0.4266 0.0808 0.3534 0.093 Uiso calc R 1 . .
C C20 0.4594(5) 0.0205(2) 0.1659(4) 0.0631(14) Uani d . 1 . .
H H20A 0.5281 -0.0028 0.2032 0.095 Uiso calc R 1 . .
H H20B 0.4556 0.0129 0.1070 0.095 Uiso calc R 1 . .
H H20C 0.3805 0.0082 0.1750 0.095 Uiso calc R 1 . .
C C21 0.0909(5) 0.0965(2) -0.2079(3) 0.0579(13) Uani d . 1 . .
H H21 0.0229 0.0989 -0.1849 0.069 Uiso calc R 1 . .
C C22 0.0689(6) 0.0741(2) -0.2889(3) 0.0699(16) Uani d . 1 . .
H H22 -0.0123 0.0617 -0.3211 0.084 Uiso calc R 1 . .
C C23 0.1673(8) 0.0703(2) -0.3210(3) 0.0763(19) Uani d . 1 . .
H H23 0.1557 0.0545 -0.3760 0.092 Uiso calc R 1 . .
C C24 0.2826(7) 0.0895(3) -0.2737(4) 0.0739(18) Uani d . 1 . .
H H24 0.3517 0.0877 -0.2956 0.089 Uiso calc R 1 . .
C C25 0.2969(5) 0.1111(2) -0.1945(3) 0.0576(13) Uani d . 1 . .
H H25 0.3772 0.1244 -0.1617 0.069 Uiso calc R 1 . .
C C26 0.1702(4) 0.38752(18) -0.0347(3) 0.0392(9) Uani d . 1 . .
H H26 0.0910 0.3690 -0.0577 0.047 Uiso calc R 1 . .
C C27 0.1814(5) 0.4483(2) -0.0459(3) 0.0476(11) Uani d . 1 . .
H H27 0.1110 0.4712 -0.0765 0.057 Uiso calc R 1 . .
C C28 0.2948(5) 0.4757(2) -0.0128(3) 0.0511(12) Uani d . 1 . .
H H28 0.3041 0.5178 -0.0198 0.061 Uiso calc R 1 . .
C C29 0.3944(5) 0.4414(2) 0.0304(3) 0.0497(11) Uani d . 1 . .
H H29 0.4740 0.4594 0.0541 0.060 Uiso calc R 1 . .
C C30 0.3781(4) 0.38051(19) 0.0394(3) 0.0416(10) Uani d . 1 . .
H H30 0.4479 0.3568 0.0690 0.050 Uiso calc R 1 . .
Cl Cl1 -0.27783(11) 0.09810(5) -0.27319(7) 0.0503(3) Uani d . 1 . .
O O1 -0.3879(4) 0.11013(18) -0.2498(3) 0.0822(12) Uani d . 1 . .
O O2 -0.2198(4) 0.0461(2) -0.2328(5) 0.140(3) Uani d . 1 . .
O O3 -0.1898(4) 0.14605(16) -0.2467(3) 0.0688(10) Uani d . 1 . .
O O4 -0.3101(6) 0.0973(4) -0.3613(3) 0.156(3) Uani d . 1 . .
Cl Cl2 0.79726(11) 0.09614(5) 0.37189(8) 0.0528(3) Uani d . 1 . .
O O5 0.8863(3) 0.0675(2) 0.4391(3) 0.0906(14) Uani d . 1 A .
O O6 0.8429(12) 0.1531(4) 0.3626(8) 0.097(4) Uani d P 0.66(2) A 1
O O7 0.7711(14) 0.0670(5) 0.2949(8) 0.141(7) Uani d P 0.66(2) A 1
O O8 0.6887(9) 0.1045(10) 0.3956(10) 0.127(7) Uani d P 0.66(2) A 1
O O6A 0.775(4) 0.1568(10) 0.3731(18) 0.173(17) Uani d P 0.34(2) A 2
O O7A 0.841(3) 0.0866(16) 0.3050(17) 0.187(15) Uani d P 0.34(2) A 2
O O8A 0.6885(14) 0.0608(10) 0.3519(12) 0.075(6) Uani d P 0.34(2) A 2

loop_
_atom_site_aniso_label
_atom_site_aniso_U_11
_atom_site_aniso_U_22
_atom_site_aniso_U_33
_atom_site_aniso_U_12
_atom_site_aniso_U_13
_atom_site_aniso_U_23
Mo1 0.02316(16) 0.02322(16) 0.02189(16) -0.00110(12) 0.00957(12) -0.00046(11)
Mo2 0.02316(16) 0.02547(17) 0.03142(18) -0.00270(12) 0.01248(13) 0.00086(12)
S1 0.0281(5) 0.0239(4) 0.0353(5) -0.0013(4) 0.0131(4) -0.0028(4)
S2 0.0287(4) 0.0261(4) 0.0283(5) -0.0039(4) 0.0106(4) -0.0035(3)
S3 0.0388(5) 0.0360(5) 0.0247(5) 0.0015(4) 0.0123(4) 0.0037(4)
S4 0.0391(5) 0.0394(6) 0.0426(6) -0.0031(4) 0.0253(5) 0.0047(4)
Cu1 0.0501(3) 0.0415(3) 0.0305(3) -0.0022(2) 0.0208(2) -0.0046(2)
Cu2 0.0475(3) 0.0276(2) 0.0379(3) -0.0039(2) 0.0194(2) 0.0053(2)
N1 0.054(2) 0.042(2) 0.0312(18) 0.0074(17) 0.0200(17) -0.0033(15)
N2 0.0382(18) 0.0315(17) 0.0351(18) -0.0037(14) 0.0156(15) 0.0046(14)
C1 0.0250(18) 0.036(2) 0.031(2) 0.0034(15) 0.0133(16) 0.0005(16)
C2 0.033(2) 0.033(2) 0.043(2) -0.0002(16) 0.0251(18) -0.0083(17)
C3 0.030(2) 0.067(3) 0.028(2) -0.0130(19) 0.0172(17) -0.0056(19)
C4 0.0217(18) 0.049(2) 0.050(2) 0.0010(17) 0.0166(18) 0.021(2)
C5 0.0216(17) 0.0294(19) 0.048(2) -0.0060(15) 0.0155(17) -0.0078(17)
C6 0.036(2) 0.087(4) 0.044(3) 0.008(2) 0.007(2) 0.014(3)
C7 0.071(3) 0.036(3) 0.109(5) -0.003(2) 0.060(3) -0.017(3)
C8 0.053(3) 0.172(7) 0.034(3) -0.039(4) 0.025(2) -0.032(3)
C9 0.046(3) 0.093(4) 0.111(5) 0.021(3) 0.039(3) 0.075(4)
C10 0.047(3) 0.045(3) 0.114(5) -0.016(2) 0.039(3) -0.038(3)
C11 0.027(2) 0.050(3) 0.054(3) 0.0089(19) 0.0164(19) 0.015(2)
C12 0.023(2) 0.046(3) 0.067(3) -0.0071(18) 0.002(2) 0.015(2)
C13 0.026(2) 0.046(2) 0.045(2) 0.0022(18) -0.0075(18) -0.0085(19)
C14 0.0241(18) 0.051(2) 0.030(2) -0.0018(17) 0.0007(16) 0.0074(18)
C15 0.030(2) 0.035(2) 0.046(2) 0.0060(17) 0.0061(18) 0.0079(18)
C16 0.057(3) 0.111(5) 0.089(4) 0.040(3) 0.047(3) 0.034(4)
C17 0.036(3) 0.070(4) 0.135(6) -0.028(3) 0.000(3) 0.032(4)
C18 0.063(3) 0.090(4) 0.063(4) 0.020(3) -0.024(3) -0.033(3)
C19 0.039(3) 0.101(4) 0.045(3) -0.003(3) 0.011(2) 0.024(3)
C20 0.059(3) 0.040(3) 0.077(4) 0.008(2) -0.001(3) 0.006(2)
C21 0.075(4) 0.051(3) 0.048(3) 0.003(3) 0.019(3) -0.007(2)
C22 0.103(5) 0.050(3) 0.050(3) 0.000(3) 0.013(3) -0.010(2)
C23 0.152(6) 0.047(3) 0.037(3) 0.021(4) 0.039(4) 0.000(2)
C24 0.117(5) 0.066(4) 0.058(4) 0.036(4) 0.056(4) 0.011(3)
C25 0.070(3) 0.063(3) 0.053(3) 0.016(3) 0.037(3) 0.007(2)
C26 0.042(2) 0.038(2) 0.040(2) 0.0037(19) 0.0151(19) 0.0040(18)
C27 0.059(3) 0.039(2) 0.049(3) 0.010(2) 0.022(2) 0.008(2)
C28 0.078(3) 0.032(2) 0.055(3) -0.006(2) 0.038(3) 0.003(2)
C29 0.055(3) 0.045(3) 0.053(3) -0.020(2) 0.022(2) 0.001(2)
C30 0.041(2) 0.040(2) 0.045(2) -0.0068(19) 0.0146(19) 0.0061(19)
Cl1 0.0569(7) 0.0427(6) 0.0474(6) -0.0028(5) 0.0095(5) -0.0037(5)
O1 0.069(2) 0.071(3) 0.120(4) -0.006(2) 0.049(3) 0.003(2)
O2 0.078(3) 0.056(3) 0.275(8) 0.012(2) 0.036(4) 0.070(4)
O3 0.072(2) 0.053(2) 0.083(3) -0.0187(18) 0.027(2) -0.0063(19)
O4 0.117(4) 0.276(9) 0.070(3) -0.054(5) 0.021(3) -0.073(4)
Cl2 0.0443(6) 0.0420(6) 0.0709(8) -0.0008(5) 0.0154(6) 0.0072(6)
O5 0.0397(19) 0.093(3) 0.121(4) 0.001(2) -0.005(2) 0.039(3)
O6 0.120(8) 0.040(5) 0.137(8) -0.004(5) 0.046(7) 0.025(5)
O7 0.149(11) 0.084(7) 0.138(10) 0.059(7) -0.039(9) -0.056(7)
O8 0.055(5) 0.205(16) 0.129(10) 0.046(7) 0.042(6) 0.101(11)
O6A 0.22(3) 0.081(13) 0.131(19) 0.097(18) -0.082(19) -0.068(13)
O7A 0.20(3) 0.30(4) 0.12(2) -0.01(2) 0.13(2) -0.010(19)
O8A 0.044(7) 0.090(12) 0.074(10) -0.019(7) -0.009(6) 0.024(8)

loop_
_atom_type_symbol
_atom_type_description
_atom_type_scat_dispersion_real
_atom_type_scat_dispersion_imag
_atom_type_scat_source
C C 0.0033 0.0016 'International Tables Vol C Tables 4.2.6.8 and 6.1.1.4'
H H 0.0000 0.0000 'International Tables Vol C Tables 4.2.6.8 and 6.1.1.4'
N N 0.0061 0.0033 'International Tables Vol C Tables 4.2.6.8 and 6.1.1.4'
O O 0.0106 0.0060 'International Tables Vol C Tables 4.2.6.8 and 6.1.1.4'
S S 0.1246 0.1234 'International Tables Vol C Tables 4.2.6.8 and 6.1.1.4'
Cl Cl 0.1484 0.1585 'International Tables Vol C Tables 4.2.6.8 and 6.1.1.4'
Cu Cu 0.3201 1.2651 'International Tables Vol C Tables 4.2.6.8 and 6.1.1.4'
Mo Mo -1.6832 0.6857 'International Tables Vol C Tables 4.2.6.8 and 6.1.1.4'

loop_
_geom_angle_atom_site_label_1
_geom_angle_atom_site_label_2
_geom_angle_atom_site_label_3
_geom_angle
_geom_angle_publ_flag
S2 Mo1 S1 101.06(4) yes
S3 Mo1 S1 106.37(4) yes
S3 Mo1 S2 105.98(4) yes
S3 Mo1 C5 104.74(11) no
S2 Mo1 C5 141.91(10) no
S1 Mo1 C5 91.28(9) no
S3 Mo1 C2 97.24(11) no
S2 Mo1 C2 95.70(10) no
S1 Mo1 C2 145.76(10) no
C5 Mo1 C2 58.37(13) no
S3 Mo1 C3 132.30(11) no
S2 Mo1 C3 84.41(10) no
S1 Mo1 C3 117.27(12) no
C5 Mo1 C3 58.14(14) no
C2 Mo1 C3 35.08(14) no
S3 Mo1 C4 139.12(10) no
S2 Mo1 C4 108.48(11) no
S1 Mo1 C4 87.98(11) no
C5 Mo1 C4 35.47(14) no
C2 Mo1 C4 58.29(14) no
C3 Mo1 C4 34.57(15) no
S3 Mo1 C1 83.11(10) no
S2 Mo1 C1 130.23(9) no
S1 Mo1 C1 123.61(9) no
C5 Mo1 C1 34.60(13) no
C2 Mo1 C1 34.79(13) no
C3 Mo1 C1 57.58(13) no
C4 Mo1 C1 57.86(13) no
S1 Mo1 Cu2 101.84(3) no
S2 Mo1 Cu2 51.79(3) no
S3 Mo1 Cu2 55.83(3) no
C5 Mo1 Cu2 158.86(10) no
C2 Mo1 Cu2 111.96(10) no
C3 Mo1 Cu2 126.46(11) no
C4 Mo1 Cu2 159.07(12) no
C1 Mo1 Cu2 126.40(9) no
S3 Mo1 Cu1 56.44(3) no
S2 Mo1 Cu1 101.25(3) no
S1 Mo1 Cu1 51.65(3) no
C5 Mo1 Cu1 114.37(9) no
C2 Mo1 Cu1 151.73(10) no
C3 Mo1 Cu1 168.15(12) no
C4 Mo1 Cu1 133.91(11) no
C1 Mo1 Cu1 122.58(9) no
Cu2 Mo1 Cu1 64.13(2) no
S3 Mo1 Mo2 100.61(4) no
S2 Mo1 Mo2 52.15(3) no
S1 Mo1 Mo2 52.26(2) no
C5 Mo1 Mo2 140.46(9) no
C2 Mo1 Mo2 146.49(10) no
C3 Mo1 Mo2 120.60(10) no
C4 Mo1 Mo2 117.74(9) no
C1 Mo1 Mo2 175.00(9) no
Cu2 Mo1 Mo2 58.592(17) no
Cu1 Mo1 Mo2 58.06(2) no
S2 Mo2 S1 101.34(4) yes
S4 Mo2 S1 106.22(4) yes
S4 Mo2 S2 106.14(4) yes
S4 Mo2 C14 143.09(10) no
S2 Mo2 C14 98.14(11) no
C14 Mo2 S1 95.49(10) no
S4 Mo2 C13 119.93(12) no
S2 Mo2 C13 84.28(11) no
C14 Mo2 C13 35.13(15) no
S1 Mo2 C13 129.99(12) no
S4 Mo2 C15 116.51(11) no
S2 Mo2 C15 133.05(11) no
C14 Mo2 C15 35.01(15) no
S1 Mo2 C15 85.34(10) no
C13 Mo2 C15 58.37(15) no
S4 Mo2 C12 87.93(12) no
S2 Mo2 C12 107.35(13) no
C14 Mo2 C12 58.06(14) no
S1 Mo2 C12 142.97(11) no
C13 Mo2 C12 34.98(17) no
C15 Mo2 C12 57.97(14) no
S4 Mo2 C11 86.52(11) no
S2 Mo2 C11 140.35(12) no
C14 Mo2 C11 57.56(14) no
S1 Mo2 C11 111.07(12) no
C13 Mo2 C11 57.56(16) no
C15 Mo2 C11 34.69(14) no
C12 Mo2 C11 34.28(16) no
S4 Mo2 Cu1 55.41(3) no
S2 Mo2 Cu1 102.61(3) no
C14 Mo2 Cu1 144.35(10) no
S1 Mo2 Cu1 52.28(3) no
C13 Mo2 Cu1 172.42(11) no
C15 Mo2 Cu1 117.01(11) no
C12 Mo2 Cu1 137.99(13) no
C11 Mo2 Cu1 115.04(12) no
S4 Mo2 Cu2 55.67(3) no
S2 Mo2 Cu2 52.02(3) no
C14 Mo2 Cu2 147.54(11) no
S1 Mo2 Cu2 102.30(4) no
C13 Mo2 Cu2 118.58(11) no
C15 Mo2 Cu2 170.17(10) no
C12 Mo2 Cu2 113.68(11) no
C11 Mo2 Cu2 135.49(10) no
Cu1 Mo2 Cu2 64.83(2) no
S4 Mo2 Mo1 100.63(4) no
S2 Mo2 Mo1 52.34(3) no
C14 Mo2 Mo1 116.24(10) no
S1 Mo2 Mo1 52.35(3) no
C13 Mo2 Mo1 128.09(11) no
C15 Mo2 Mo1 130.66(10) no
C12 Mo2 Mo1 159.39(13) no
C11 Mo2 Mo1 163.13(11) no
Cu1 Mo2 Mo1 59.45(3) no
Cu2 Mo2 Mo1 59.033(19) no
Cu1 S1 Mo2 72.98(4) no
Cu1 S1 Mo1 74.17(3) no
Mo2 S1 Mo1 75.39(3) no
Cu2 S2 Mo2 73.65(3) no
Cu2 S2 Mo1 73.93(4) no
Mo2 S2 Mo1 75.51(3) no
Mo1 S3 Cu2 73.79(4) no
Mo1 S3 Cu1 73.50(4) no
Cu2 S3 Cu1 75.68(4) no
Mo2 S4 Cu1 72.83(4) no
Mo2 S4 Cu2 72.99(4) no
Cu1 S4 Cu2 76.84(4) no
S1 Cu1 S3 102.61(4) yes
S1 Cu1 S4 105.08(5) yes
S4 Cu1 S3 101.06(4) yes
N1 Cu1 S1 122.81(11) yes
N1 Cu1 S3 108.14(11) yes
N1 Cu1 S4 114.43(12) yes
N1 Cu1 Mo2 151.74(11) no
S1 Cu1 Mo2 54.75(3) no
S4 Cu1 Mo2 51.76(3) no
S3 Cu1 Mo2 99.29(4) no
N1 Cu1 Mo1 142.99(11) no
S1 Cu1 Mo1 54.17(3) no
S4 Cu1 Mo1 100.30(3) no
S3 Cu1 Mo1 50.06(3) no
Mo2 Cu1 Mo1 62.49(2) no
N1 Cu1 Cu2 138.16(11) no
S1 Cu1 Cu2 98.65(3) no
S4 Cu1 Cu2 51.91(3) no
S3 Cu1 Cu2 51.72(3) no
Mo2 Cu1 Cu2 57.888(16) no
Mo1 Cu1 Cu2 57.784(15) no
S2 Cu2 S3 103.10(4) yes
S2 Cu2 S4 104.16(4) yes
S4 Cu2 S3 101.28(4) yes
N2 Cu2 S2 119.13(10) yes
N2 Cu2 S3 113.72(10) yes
N2 Cu2 S4 113.39(10) yes
N2 Cu2 Mo2 146.30(10) no
S2 Cu2 Mo2 54.33(3) no
S4 Cu2 Mo2 51.34(3) no
S3 Cu2 Mo2 99.50(4) no
N2 Cu2 Mo1 146.00(10) no
S2 Cu2 Mo1 54.28(3) no
S4 Cu2 Mo1 100.02(3) no
S3 Cu2 Mo1 50.38(3) no
Mo2 Cu2 Mo1 62.37(2) no
N2 Cu2 Cu1 142.55(10) no
S2 Cu2 Cu1 98.32(3) no
S4 Cu2 Cu1 51.25(3) no
S3 Cu2 Cu1 52.60(3) no
Mo2 Cu2 Cu1 57.28(2) no
Mo1 Cu2 Cu1 58.08(2) no
C21 N1 C25 117.9(4) no
C21 N1 Cu1 120.1(3) no
C25 N1 Cu1 121.9(3) no
C26 N2 C30 118.0(4) no
C26 N2 Cu2 121.5(3) no
C30 N2 Cu2 120.3(3) no
C5 C1 C2 108.3(3) no
C5 C1 C6 125.9(4) no
C2 C1 C6 125.7(4) no
C5 C1 Mo1 71.0(2) no
C2 C1 Mo1 71.2(2) no
C6 C1 Mo1 127.0(3) no
C1 C2 C3 107.4(3) no
C1 C2 C7 125.7(4) no
C3 C2 C7 126.8(4) no
C1 C2 Mo1 74.0(2) no
C3 C2 Mo1 72.6(2) no
C7 C2 Mo1 121.9(3) no
C4 C3 C2 108.9(3) no
C4 C3 C8 126.4(5) no
C2 C3 C8 124.3(5) no
C4 C3 Mo1 72.9(2) no
C2 C3 Mo1 72.3(2) no
C8 C3 Mo1 126.5(3) no
C3 C4 C5 107.4(3) no
C3 C4 C9 126.9(5) no
C5 C4 C9 125.4(5) no
C3 C4 Mo1 72.5(2) no
C5 C4 Mo1 71.7(2) no
C9 C4 Mo1 126.0(3) no
C1 C5 C4 107.9(3) no
C1 C5 C10 126.1(4) no
C4 C5 C10 125.7(4) no
C1 C5 Mo1 74.4(2) no
C4 C5 Mo1 72.8(2) no
C10 C5 Mo1 124.3(3) no
C1 C6 H6A 109.5 no
C1 C6 H6B 109.5 no
H6A C6 H6B 109.5 no
C1 C6 H6C 109.5 no
H6A C6 H6C 109.5 no
H6B C6 H6C 109.5 no
C2 C7 H7A 109.5 no
C2 C7 H7B 109.5 no
H7A C7 H7B 109.5 no
C2 C7 H7C 109.5 no
H7A C7 H7C 109.5 no
H7B C7 H7C 109.5 no
C3 C8 H8A 109.5 no
C3 C8 H8B 109.5 no
H8A C8 H8B 109.5 no
C3 C8 H8C 109.5 no
H8A C8 H8C 109.5 no
H8B C8 H8C 109.5 no
C4 C9 H9A 109.5 no
C4 C9 H9B 109.5 no
H9A C9 H9B 109.5 no
C4 C9 H9C 109.5 no
H9A C9 H9C 109.5 no
H9B C9 H9C 109.5 no
C5 C10 H10A 109.5 no
C5 C10 H10B 109.5 no
H10A C10 H10B 109.5 no
C5 C10 H10C 109.5 no
H10A C10 H10C 109.5 no
H10B C10 H10C 109.5 no
C12 C11 C15 109.0(4) no
C12 C11 C16 125.3(4) no
C15 C11 C16 125.5(5) no
C12 C11 Mo2 72.7(2) no
C15 C11 Mo2 71.5(2) no
C16 C11 Mo2 125.5(3) no
C11 C12 C13 107.5(4) no
C11 C12 C17 126.0(5) no
C13 C12 C17 126.3(5) no
C11 C12 Mo2 73.0(2) no
C13 C12 Mo2 71.3(2) no
C17 C12 Mo2 124.9(3) no
C14 C13 C12 107.6(4) no
C14 C13 C18 125.8(5) no
C12 C13 C18 126.0(5) no
C14 C13 Mo2 71.8(2) no
C12 C13 Mo2 73.7(2) no
C18 C13 Mo2 127.1(3) no
C15 C14 C13 108.7(4) no
C15 C14 C19 125.5(4) no
C13 C14 C19 125.4(4) no
C15 C14 Mo2 73.3(2) no
C13 C14 Mo2 73.1(2) no
C19 C14 Mo2 125.5(3) no
C14 C15 C11 107.2(4) no
C14 C15 C20 126.3(4) no
C11 C15 C20 125.9(4) no
C14 C15 Mo2 71.7(2) no
C11 C15 Mo2 73.8(2) no
C20 C15 Mo2 126.9(3) no
C11 C16 H16A 109.5 no
C11 C16 H16B 109.5 no
H16A C16 H16B 109.5 no
C11 C16 H16C 109.5 no
H16A C16 H16C 109.5 no
H16B C16 H16C 109.5 no
C12 C17 H17A 109.5 no
C12 C17 H17B 109.5 no
H17A C17 H17B 109.5 no
C12 C17 H17C 109.5 no
H17A C17 H17C 109.5 no
H17B C17 H17C 109.5 no
C13 C18 H18A 109.5 no
C13 C18 H18B 109.5 no
H18A C18 H18B 109.5 no
C13 C18 H18C 109.5 no
H18A C18 H18C 109.5 no
H18B C18 H18C 109.5 no
C14 C19 H19A 109.5 no
C14 C19 H19B 109.5 no
H19A C19 H19B 109.5 no
C14 C19 H19C 109.5 no
H19A C19 H19C 109.5 no
H19B C19 H19C 109.5 no
C15 C20 H20A 109.5 no
C15 C20 H20B 109.5 no
H20A C20 H20B 109.5 no
C15 C20 H20C 109.5 no
H20A C20 H20C 109.5 no
H20B C20 H20C 109.5 no
N1 C21 C22 123.1(5) no
N1 C21 H21 118.4 no
C22 C21 H21 118.4 no
C23 C22 C21 118.0(6) no
C23 C22 H22 121.0 no
C21 C22 H22 121.0 no
C22 C23 C24 119.7(5) no
C22 C23 H23 120.2 no
C24 C23 H23 120.2 no
C25 C24 C23 118.9(6) no
C25 C24 H24 120.5 no
C23 C24 H24 120.5 no
N1 C25 C24 122.3(6) no
N1 C25 H25 118.8 no
C24 C25 H25 118.8 no
N2 C26 C27 122.1(4) no
N2 C26 H26 118.9 no
C27 C26 H26 118.9 no
C28 C27 C26 119.6(4) no
C28 C27 H27 120.2 no
C26 C27 H27 120.2 no
C29 C28 C27 118.8(4) no
C29 C28 H28 120.6 no
C27 C28 H28 120.6 no
C28 C29 C30 119.3(4) no
C28 C29 H29 120.4 no
C30 C29 H29 120.4 no
N2 C30 C29 122.2(4) no
N2 C30 H30 118.9 no
C29 C30 H30 118.9 no
O2 Cl1 O4 115.6(5) no
O2 Cl1 O1 110.0(3) no
O4 Cl1 O1 108.1(3) no
O2 Cl1 O3 106.6(3) no
O4 Cl1 O3 105.8(3) no
O1 Cl1 O3 110.6(2) no
O7A Cl2 O6A 106(2) no
O6A Cl2 O7 118.9(11) no
O7A Cl2 O6 79.4(15) no
O7 Cl2 O6 107.8(9) no
O7A Cl2 O8 143.7(14) no
O6A Cl2 O8 71.6(17) no
O7 Cl2 O8 111.0(8) no
O6 Cl2 O8 106.9(7) no
O7A Cl2 O8A 102.6(14) no
O6A Cl2 O8A 113.5(15) no
O7 Cl2 O8A 65.8(8) no
O6 Cl2 O8A 143.6(7) no
O7A Cl2 O5 103.6(14) no
O6A Cl2 O5 121.5(9) no
O7 Cl2 O5 115.3(4) no
O6 Cl2 O5 107.4(5) no
O8 Cl2 O5 108.0(4) no
O8A Cl2 O5 107.3(6) no

loop_
_geom_bond_atom_site_label_1
_geom_bond_atom_site_label_2
_geom_bond_distance
_geom_bond_publ_flag
Mo1 S1 2.3354(10) yes
Mo1 S2 2.3340(11) yes
Mo1 S3 2.2159(10) yes
Mo1 C5 2.348(3) no
Mo1 C2 2.354(3) no
Mo1 C3 2.358(4) no
Mo1 C4 2.362(4) no
Mo1 C1 2.391(4) no
Mo1 Cu2 2.7623(7) yes
Mo1 Cu1 2.7713(8) yes
Mo1 Mo2 2.8543(8) yes
Mo2 S1 2.3324(10) yes
Mo2 S2 2.3277(10) yes
Mo2 S4 2.2452(11) yes
Mo2 C14 2.332(4) no
Mo2 C13 2.349(4) no
Mo2 C15 2.353(4) no
Mo2 C12 2.380(4) no
Mo2 C11 2.384(4) no
Mo2 Cu1 2.7311(11) yes
Mo2 Cu2 2.7495(8) yes
Cu1 N1 1.947(3) yes
S1 Cu1 2.2592(11) yes
S3 Cu1 2.4086(11) yes
S4 Cu1 2.3532(13) yes
S2 Cu2 2.2587(11) yes
S3 Cu2 2.3802(13) yes
S4 Cu2 2.3746(12) yes
Cu2 N2 1.949(3) yes
Cu1 Cu2 2.9379(9) no
N1 C21 1.312(6) no
N1 C25 1.346(6) no
N2 C26 1.337(5) no
N2 C30 1.341(5) no
C1 C5 1.410(5) no
C1 C2 1.419(5) no
C1 C6 1.501(6) no
C2 C3 1.420(6) no
C2 C7 1.495(6) no
C3 C4 1.403(6) no
C3 C8 1.498(6) no
C4 C5 1.435(6) no
C4 C9 1.495(6) no
C5 C10 1.503(6) no
C6 H6A 0.9800 no
C6 H6B 0.9800 no
C6 H6C 0.9800 no
C7 H7A 0.9800 no
C7 H7B 0.9800 no
C7 H7C 0.9800 no
C8 H8A 0.9800 no
C8 H8B 0.9800 no
C8 H8C 0.9800 no
C9 H9A 0.9800 no
C9 H9B 0.9800 no
C9 H9C 0.9800 no
C10 H10A 0.9800 no
C10 H10B 0.9800 no
C10 H10C 0.9800 no
C11 C12 1.404(7) no
C11 C15 1.413(6) no
C11 C16 1.504(7) no
C12 C13 1.422(7) no
C12 C17 1.496(6) no
C13 C14 1.413(6) no
C13 C18 1.499(7) no
C14 C15 1.410(6) no
C14 C19 1.498(6) no
C15 C20 1.494(6) no
C16 H16A 0.9800 no
C16 H16B 0.9800 no
C16 H16C 0.9800 no
C17 H17A 0.9800 no
C17 H17B 0.9800 no
C17 H17C 0.9800 no
C18 H18A 0.9800 no
C18 H18B 0.9800 no
C18 H18C 0.9800 no
C19 H19A 0.9800 no
C19 H19B 0.9800 no
C19 H19C 0.9800 no
C20 H20A 0.9800 no
C20 H20B 0.9800 no
C20 H20C 0.9800 no
C21 C22 1.385(7) no
C21 H21 0.9500 no
C22 C23 1.363(9) no
C22 H22 0.9500 no
C23 C24 1.366(9) no
C23 H23 0.9500 no
C24 C25 1.362(7) no
C24 H24 0.9500 no
C25 H25 0.9500 no
C26 C27 1.371(6) no
C26 H26 0.9500 no
C27 C28 1.369(7) no
C27 H27 0.9500 no
C28 C29 1.365(7) no
C28 H28 0.9500 no
C29 C30 1.377(6) no
C29 H29 0.9500 no
C30 H30 0.9500 no
Cl1 O2 1.393(4) no
Cl1 O4 1.399(5) no
Cl1 O1 1.425(4) no
Cl1 O3 1.428(4) no
Cl2 O7A 1.355(18) no
Cl2 O6A 1.371(18) no
Cl2 O7 1.383(11) no
Cl2 O6 1.388(8) no
Cl2 O8 1.398(9) no
Cl2 O8A 1.404(12) no
Cl2 O5 1.409(4) no

loop_
_geom_hbond_atom_site_label_D
_geom_hbond_atom_site_label_H
_geom_hbond_atom_site_label_A
_geom_hbond_site_symmetry_A
_geom_hbond_distance_DH
_geom_hbond_distance_HA
_geom_hbond_distance_DA
_geom_hbond_angle_DHA
_geom_hbond_publ_flag
C6 H6B O3 . 0.98 2.48 3.400(7) 157.2 yes
C21 H21 O3 . 0.95 2.53 3.215(7) 129.5 yes
C20 H20C O2 3 0.98 2.58 3.523(8) 161.9 yes
C8 H8A O6 1_455 0.98 2.50 3.418(11) 156.7 no
